data_1562395
loop_
_publ_author_name
'Niermeier, Philipp'
'Maibom, Kristina'
'Lamm, Jan-Hendrik'
'Neumann, Beate'
'Stammler, Georg'
'Mitzel, Norbert Werner'

_publ_section_title
;
 Hydrogen-Bond-Induced Selectivity of a Head-to-Head Photo- Dimerization
 of Dialkynylanthracene -- Access to Tetra Lewis Acids
;
_journal_name_full 'Chemical Science'
_journal_paper_doi 10.1039/D1SC02065J
_journal_year 2021
_chemical_formula_moiety 'C48 H44 O4, C6 H6'
_chemical_formula_sum 'C54 H50 O4'
_chemical_formula_weight 762.94
_space_group_crystal_system monoclinic
_space_group_IT_number 13
_space_group_name_Hall '-P 2yac'
_space_group_name_H-M_alt 'P 1 2/n 1'
_atom_sites_solution_hydrogens mixed
_atom_sites_solution_primary dual
_audit_creation_date 2017-07-31
_audit_creation_method
;
Olex2 1.2
(compiled 2017.03.28 svn.r3405 for OlexSys, GUI svn.r5337)
;
_audit_update_record
;
2019-09-09 deposited with the CCDC.	2021-05-06 downloaded from the CCDC.
;
_cell_angle_alpha 90
_cell_angle_beta 98.594(2)
_cell_angle_gamma 90
_cell_formula_units_Z 2
_cell_length_a 11.1578(3)
_cell_length_b 11.0555(3)
_cell_length_c 17.2821(4)
_cell_measurement_reflns_used 18441
_cell_measurement_temperature 100.00(10)
_cell_measurement_theta_max 32.4030
_cell_measurement_theta_min 2.9980
_cell_volume 2107.90(9)
_computing_cell_refinement 'CrysAlisPro 1.171.39.15e (Rigaku OD, 2015)'
_computing_data_collection 'CrysAlisPro 1.171.39.15e (Rigaku OD, 2015)'
_computing_data_reduction 'CrysAlisPro 1.171.39.15e (Rigaku OD, 2015)'
_computing_molecular_graphics 'Olex2 (Dolomanov et al., 2009)'
_computing_publication_material 'Olex2 (Dolomanov et al., 2009)'
_computing_structure_refinement 'ShelXL (Sheldrick, 2015)'
_computing_structure_solution 'ShelXT (Sheldrick, 2015)'
_diffrn_ambient_environment N~2~
_diffrn_ambient_temperature 100.00(10)
_diffrn_detector 'CCD plate'
_diffrn_detector_area_resol_mean 5.3114
_diffrn_detector_type Atlas
_diffrn_measured_fraction_theta_full 0.997
_diffrn_measured_fraction_theta_max 0.998
_diffrn_measurement_details
;
List of Runs (angles in degrees, time in seconds):

  # Type    Start    End  Width  t~exp~   \w     \q     \k     \f   Frames
#--------------------------------------------------------------------------
  1  \w    -74.00 -24.00   1.00  125.00    --  -18.03 126.00-123.20   50
  2  \w    -88.00   9.00   1.00  125.00    --  -18.03 -57.00-150.00   97
  3  \w    -92.00 -38.00   1.00  125.00    --  -18.03 153.00  -9.19   54
  4  \w      9.00  77.00   1.00  125.00    --   18.42-130.00-128.79   68
  5  \w     -1.00  91.00   1.00  125.00    --   18.42  38.00 120.00   92
  6  \w      2.00  91.00   1.00  125.00    --   18.42  38.00  30.00   89
  7  \w    -13.00  58.00   1.00  125.00    --   18.42  77.00-150.00   71
  8  \w    -46.00  41.00   1.00  125.00    --   18.42 -38.00 -60.00   87
  9  \w     41.00  68.00   1.00  125.00    --   18.42 178.00 -30.00   27
 10  \w    -50.00  45.00   1.00  125.00    --   18.42 -57.00  30.00   95
 11  \w    -50.00  11.00   1.00  125.00    --   18.42 -38.00  90.00   61
;
_diffrn_measurement_device 'four-circle diffractometer'
_diffrn_measurement_device_type 'SuperNova, Dual, Cu at home/near, Atlas'
_diffrn_measurement_method '\w scans'
_diffrn_orient_matrix_type 'CrysAlisPro convention (1999,Acta A55,543-557)'
_diffrn_orient_matrix_UB_11 -0.0262738000
_diffrn_orient_matrix_UB_12 0.0519407000
_diffrn_orient_matrix_UB_13 0.0147679000
_diffrn_orient_matrix_UB_21 -0.0584097000
_diffrn_orient_matrix_UB_22 -0.0259421000
_diffrn_orient_matrix_UB_23 -0.0099403000
_diffrn_orient_matrix_UB_31 0.0054950000
_diffrn_orient_matrix_UB_32 -0.0273263000
_diffrn_orient_matrix_UB_33 0.0374970000
_diffrn_radiation_monochromator mirror
_diffrn_radiation_probe x-ray
_diffrn_radiation_type MoK\a
_diffrn_radiation_wavelength 0.71073
_diffrn_reflns_av_R_equivalents 0.0338
_diffrn_reflns_av_unetI/netI 0.0176
_diffrn_reflns_Laue_measured_fraction_full 0.997
_diffrn_reflns_Laue_measured_fraction_max 0.998
_diffrn_reflns_limit_h_max 15
_diffrn_reflns_limit_h_min -15
_diffrn_reflns_limit_k_max 15
_diffrn_reflns_limit_k_min -15
_diffrn_reflns_limit_l_max 24
_diffrn_reflns_limit_l_min -24
_diffrn_reflns_number 47712
_diffrn_reflns_point_group_measured_fraction_full 0.997
_diffrn_reflns_point_group_measured_fraction_max 0.998
_diffrn_reflns_theta_full 25.242
_diffrn_reflns_theta_max 30.032
_diffrn_reflns_theta_min 2.608
_diffrn_source 'micro-focus sealed X-ray tube'
_diffrn_source_type 'SuperNova (Mo) X-ray Source'
_exptl_absorpt_coefficient_mu 0.074
_exptl_absorpt_correction_T_max 1.000
_exptl_absorpt_correction_T_min 0.620
_exptl_absorpt_correction_type gaussian
_exptl_absorpt_process_details
;
CrysAlisPro 1.171.39.15e (Rigaku Oxford Diffraction, 2015)
Numerical absorption correction based on gaussian integration over
			a multifaceted crystal model
Empirical absorption correction using spherical harmonics,
 implemented in SCALE3 ABSPACK scaling algorithm.
;
_exptl_crystal_colour 'clear colourless'
_exptl_crystal_colour_lustre clear
_exptl_crystal_colour_primary colourless
_exptl_crystal_density_diffrn 1.202
_exptl_crystal_description needle
_exptl_crystal_F_000 812
_exptl_crystal_size_max 0.322
_exptl_crystal_size_mid 0.099
_exptl_crystal_size_min 0.057
_refine_diff_density_max 0.472
_refine_diff_density_min -0.364
_refine_diff_density_rms 0.053
_refine_ls_extinction_method none
_refine_ls_goodness_of_fit_ref 1.073
_refine_ls_hydrogen_treatment mixed
_refine_ls_matrix_type full
_refine_ls_number_parameters 275
_refine_ls_number_reflns 6166
_refine_ls_number_restraints 0
_refine_ls_restrained_S_all 1.073
_refine_ls_R_factor_all 0.0548
_refine_ls_R_factor_gt 0.0477
_refine_ls_shift/su_max 0.000
_refine_ls_shift/su_mean 0.000
_refine_ls_structure_factor_coef Fsqd
_refine_ls_weighting_details 'w=1/[\s^2^(Fo^2^)+(0.0717P)^2^+1.0537P] where P=(Fo^2^+2Fc^2^)/3'
_refine_ls_weighting_scheme calc
_refine_ls_wR_factor_gt 0.1392
_refine_ls_wR_factor_ref 0.1452
_reflns_Friedel_coverage 0.000
_reflns_number_gt 5319
_reflns_number_total 6166
_reflns_threshold_expression 'I > 2\s(I)'
_cod_data_source_file d1sc02065j2.cif
_cod_data_source_block Syn-6
_cod_database_code 1562395
_shelx_shelxl_version_number 2016/6
_chemical_oxdiff_formula 'C54 H50 O4'
_shelx_space_group_comment
;
The symmetry employed for this shelxl refinement is uniquely defined
by the following loop, which should always be used as a source of
symmetry information in preference to the above space-group names.
They are only intended as comments.
;
_diffrn_oxdiff_ac3_digest_frames
;
012e1fa854c22c34c6f5709ef7e64d61f900825c67f
;
_reflns_odcompleteness_completeness 99.88
_reflns_odcompleteness_iscentric 1
_reflns_odcompleteness_theta 30.01
_olex2_refinement_description
;
1. Fixed Uiso
 At 1.2 times of:
  All C(H) groups
 At 1.5 times of:
  All C(H,H,H) groups
2.a Ternary CH refined with riding coordinates:
 C3(H3), C10(H10)
2.b Aromatic/amide H refined with riding coordinates:
 C6(H6), C7(H7), C8(H8), C12(H12), C13(H13), C14(H14), C25(H25), C26(H26),
 C27(H27), C28(H28)
2.c Idealised Me refined as rotating group:
 C18(H18A,H18B,H18C), C19(H19A,H19B,H19C), C23(H23A,H23B,H23C), C24(H24A,H24B,
 H24C)
;
_olex2_date_sample_data_collection 2017-07-28
_olex2_submission_special_instructions 'No special instructions were received'
_oxdiff_exptl_absorpt_empirical_details
;
Empirical correction (ABSPACK) includes:
- Absorption correction using spherical harmonics
- Frame scaling
- Detector area scaling
;
_oxdiff_exptl_absorpt_empirical_full_max 1.199
_oxdiff_exptl_absorpt_empirical_full_min 0.802

loop_
_space_group_symop_operation_xyz
'x, y, z'
'-x+1/2, y, -z+1/2'
'-x, -y, -z'
'x-1/2, -y, z-1/2'

loop_
_atom_site_label
_atom_site_type_symbol
_atom_site_fract_x
_atom_site_fract_y
_atom_site_fract_z
_atom_site_U_iso_or_equiv
_atom_site_adp_type
_atom_site_occupancy
_atom_site_site_symmetry_order
_atom_site_calc_flag
_atom_site_refinement_flags_posn
_atom_site_refinement_flags_adp
_atom_site_refinement_flags_occupancy
_atom_site_disorder_assembly
_atom_site_disorder_group
O1 O 0.68491(9) 0.64126(8) 0.35081(5) 0.01945(18) Uani 1 1 d . . . . .
H1 H 0.647(2) 0.631(2) 0.3122(14) 0.051(6) Uiso 1 1 d . . . . .
O2 O 0.57698(8) 0.64344(8) 0.18909(5) 0.01997(19) Uani 1 1 d . . . . .
H2 H 0.639(2) 0.6373(18) 0.1702(12) 0.036(5) Uiso 1 1 d . . . . .
C1 C 0.66023(10) 0.21470(10) 0.40628(6) 0.0141(2) Uani 1 1 d . . . . .
C2 C 0.67230(9) 0.15312(9) 0.33673(6) 0.01253(19) Uani 1 1 d . . . . .
C3 C 0.68165(9) 0.21659(9) 0.26002(6) 0.01163(19) Uani 1 1 d . . . . .
H3 H 0.655417 0.300665 0.264009 0.014 Uiso 1 1 calc R . . . .
C4 C 0.59402(9) 0.15384(9) 0.19710(6) 0.01233(19) Uani 1 1 d . . . . .
C5 C 0.51207(10) 0.21611(10) 0.14147(6) 0.0140(2) Uani 1 1 d . . . . .
C6 C 0.43555(10) 0.14948(10) 0.08468(7) 0.0180(2) Uani 1 1 d . . . . .
H6 H 0.381378 0.190067 0.047421 0.022 Uiso 1 1 calc R . . . .
C7 C 0.43997(11) 0.02442(11) 0.08362(7) 0.0194(2) Uani 1 1 d . . . . .
H7 H 0.390061 -0.018504 0.045237 0.023 Uiso 1 1 calc R . . . .
C8 C 0.51935(10) -0.03719(10) 0.14018(7) 0.0171(2) Uani 1 1 d . . . . .
H8 H 0.521290 -0.121284 0.140250 0.021 Uiso 1 1 calc R . . . .
C9 C 0.59542(10) 0.02733(9) 0.19633(6) 0.0136(2) Uani 1 1 d . . . . .
C10 C 0.68197(10) -0.03553(9) 0.25948(6) 0.0134(2) Uani 1 1 d . . . . .
H10 H 0.655635 -0.119678 0.262888 0.016 Uiso 1 1 calc R . . . .
C11 C 0.67202(10) 0.02631(9) 0.33631(6) 0.0136(2) Uani 1 1 d . . . . .
C12 C 0.66059(10) -0.03839(10) 0.40382(6) 0.0166(2) Uani 1 1 d . . . . .
H12 H 0.660197 -0.122496 0.402805 0.020 Uiso 1 1 calc R . . . .
C13 C 0.64972(11) 0.02268(11) 0.47304(7) 0.0187(2) Uani 1 1 d . . . . .
H13 H 0.642405 -0.020646 0.518225 0.022 Uiso 1 1 calc R . . . .
C14 C 0.64983(11) 0.14798(10) 0.47439(7) 0.0176(2) Uani 1 1 d . . . . .
H14 H 0.642967 0.188428 0.520706 0.021 Uiso 1 1 calc R . . . .
C15 C 0.65353(10) 0.34448(10) 0.40802(6) 0.0151(2) Uani 1 1 d . . . . .
C16 C 0.64328(10) 0.45265(10) 0.40915(6) 0.0157(2) Uani 1 1 d . . . . .
C17 C 0.62679(10) 0.58533(10) 0.41076(6) 0.0142(2) Uani 1 1 d . . . . .
C18 C 0.68581(13) 0.63565(11) 0.48971(7) 0.0221(2) Uani 1 1 d . . . . .
H18A H 0.771352 0.619859 0.496677 0.033 Uiso 1 1 calc GR . . . .
H18B H 0.650860 0.597377 0.530933 0.033 Uiso 1 1 calc GR . . . .
H18C H 0.672290 0.721327 0.491119 0.033 Uiso 1 1 calc GR . . . .
C19 C 0.49208(11) 0.61618(12) 0.39598(8) 0.0233(2) Uani 1 1 d . . . . .
H19A H 0.482237 0.701945 0.388999 0.035 Uiso 1 1 calc GR . . . .
H19B H 0.454931 0.590805 0.439935 0.035 Uiso 1 1 calc GR . . . .
H19C H 0.454278 0.575228 0.349711 0.035 Uiso 1 1 calc GR . . . .
C20 C 0.50254(10) 0.34587(10) 0.14262(6) 0.0154(2) Uani 1 1 d . . . . .
C21 C 0.49071(10) 0.45386(10) 0.14283(6) 0.0156(2) Uani 1 1 d . . . . .
C22 C 0.47531(10) 0.58703(9) 0.14117(6) 0.0142(2) Uani 1 1 d . . . . .
C23 C 0.36170(11) 0.62288(12) 0.17505(8) 0.0238(3) Uani 1 1 d . . . . .
H23A H 0.366832 0.592073 0.227380 0.036 Uiso 1 1 calc GR . . . .
H23B H 0.291567 0.589669 0.143194 0.036 Uiso 1 1 calc GR . . . .
H23C H 0.355244 0.709441 0.175899 0.036 Uiso 1 1 calc GR . . . .
C24 C 0.46622(12) 0.63332(11) 0.05721(7) 0.0214(2) Uani 1 1 d . . . . .
H24A H 0.455807 0.719532 0.056623 0.032 Uiso 1 1 calc GR . . . .
H24B H 0.398056 0.596271 0.025521 0.032 Uiso 1 1 calc GR . . . .
H24C H 0.539077 0.613259 0.036712 0.032 Uiso 1 1 calc GR . . . .
C25 C 0.250000 0.2907(3) 0.250000 0.0762(12) Uani 1 2 d S T P . .
H25 H 0.249998 0.374775 0.250001 0.091 Uiso 1 2 calc RS T P . .
C26 C 0.33670(19) 0.2300(3) 0.29675(14) 0.0693(8) Uani 1 1 d . . . . .
H26 H 0.396304 0.273378 0.328556 0.083 Uiso 1 1 calc R . . . .
C27 C 0.3398(2) 0.1093(3) 0.29887(15) 0.0719(9) Uani 1 1 d . . . . .
H27 H 0.399987 0.068643 0.331952 0.086 Uiso 1 1 calc R . . . .
C28 C 0.250000 0.0453(3) 0.250000 0.0979(18) Uani 1 2 d S T P . .
H28 H 0.249999 -0.038815 0.250001 0.117 Uiso 1 2 calc RS T P . .

loop_
_atom_site_aniso_label
_atom_site_aniso_U_11
_atom_site_aniso_U_22
_atom_site_aniso_U_33
_atom_site_aniso_U_23
_atom_site_aniso_U_13
_atom_site_aniso_U_12
O1 0.0257(4) 0.0175(4) 0.0168(4) 0.0025(3) 0.0088(3) -0.0015(3)
O2 0.0167(4) 0.0167(4) 0.0247(4) -0.0036(3) -0.0026(3) -0.0014(3)
C1 0.0160(5) 0.0126(5) 0.0136(4) -0.0002(3) 0.0017(4) -0.0002(4)
C2 0.0137(4) 0.0112(4) 0.0123(4) 0.0008(3) 0.0006(3) -0.0006(3)
C3 0.0151(4) 0.0074(4) 0.0119(4) 0.0000(3) 0.0005(3) 0.0001(3)
C4 0.0140(4) 0.0107(4) 0.0119(4) -0.0002(3) 0.0005(3) -0.0006(3)
C5 0.0154(5) 0.0120(5) 0.0142(4) 0.0015(3) 0.0004(4) 0.0001(4)
C6 0.0173(5) 0.0168(5) 0.0179(5) 0.0011(4) -0.0042(4) -0.0001(4)
C7 0.0199(5) 0.0171(5) 0.0189(5) -0.0021(4) -0.0046(4) -0.0022(4)
C8 0.0201(5) 0.0113(5) 0.0187(5) -0.0017(4) -0.0010(4) -0.0018(4)
C9 0.0153(5) 0.0108(4) 0.0141(4) 0.0001(3) -0.0002(4) 0.0000(3)
C10 0.0175(5) 0.0073(4) 0.0146(4) 0.0001(3) -0.0006(4) -0.0007(3)
C11 0.0148(5) 0.0115(5) 0.0138(4) 0.0007(3) 0.0002(3) -0.0003(3)
C12 0.0204(5) 0.0116(5) 0.0175(5) 0.0039(4) 0.0012(4) -0.0004(4)
C13 0.0221(5) 0.0182(5) 0.0160(5) 0.0049(4) 0.0035(4) 0.0003(4)
C14 0.0216(5) 0.0175(5) 0.0144(5) 0.0005(4) 0.0045(4) 0.0007(4)
C15 0.0174(5) 0.0156(5) 0.0126(4) -0.0014(4) 0.0032(4) -0.0008(4)
C16 0.0178(5) 0.0159(5) 0.0136(4) -0.0014(4) 0.0030(4) -0.0015(4)
C17 0.0182(5) 0.0122(5) 0.0128(4) 0.0000(3) 0.0041(4) -0.0010(4)
C18 0.0364(7) 0.0149(5) 0.0144(5) -0.0017(4) 0.0013(4) -0.0048(5)
C19 0.0199(5) 0.0236(6) 0.0279(6) 0.0030(5) 0.0087(5) 0.0039(4)
C20 0.0145(5) 0.0159(5) 0.0149(5) 0.0017(4) -0.0006(4) 0.0004(4)
C21 0.0150(5) 0.0157(5) 0.0153(5) 0.0018(4) -0.0001(4) 0.0001(4)
C22 0.0149(5) 0.0124(5) 0.0147(5) -0.0006(4) -0.0001(4) 0.0004(4)
C23 0.0176(5) 0.0257(6) 0.0283(6) -0.0040(5) 0.0037(4) 0.0033(4)
C24 0.0339(6) 0.0136(5) 0.0151(5) 0.0013(4) -0.0017(4) -0.0005(4)
C25 0.059(2) 0.0552(19) 0.129(3) 0.000 0.061(2) 0.000
C26 0.0343(9) 0.122(2) 0.0543(12) -0.0310(14) 0.0158(9) -0.0140(12)
C27 0.0350(10) 0.124(3) 0.0614(14) 0.0459(15) 0.0238(9) 0.0233(13)
C28 0.104(3) 0.0482(18) 0.168(5) 0.000 0.109(4) 0.000

loop_
_atom_type_symbol
_atom_type_description
_atom_type_scat_dispersion_real
_atom_type_scat_dispersion_imag
_atom_type_scat_source
C C 0.0033 0.0016 'International Tables Vol C Tables 4.2.6.8 and 6.1.1.4'
H H 0.0000 0.0000 'International Tables Vol C Tables 4.2.6.8 and 6.1.1.4'
O O 0.0106 0.0060 'International Tables Vol C Tables 4.2.6.8 and 6.1.1.4'

loop_
_exptl_crystal_face_index_h
_exptl_crystal_face_index_k
_exptl_crystal_face_index_l
_exptl_crystal_face_perp_dist
-1 0 0 0.0283
1 0 0 0.0283
0 0 -1 0.0447
0 0 1 0.0447
0 1 0 0.1610
0 -1 0 0.1610
0 2 5 0.0829
3 -3 5 0.0779

loop_
_geom_angle_atom_site_label_1
_geom_angle_atom_site_label_2
_geom_angle_atom_site_label_3
_geom_angle
_geom_angle_site_symmetry_1
_geom_angle_site_symmetry_3
_geom_angle_publ_flag
C17 O1 H1 108.9(18) . . ?
C22 O2 H2 112.1(14) . . ?
C2 C1 C14 119.44(10) . . ?
C2 C1 C15 120.90(9) . . ?
C14 C1 C15 119.62(10) . . ?
C1 C2 C3 123.45(9) . . ?
C11 C2 C1 119.24(9) . . ?
C11 C2 C3 117.28(9) . . ?
C2 C3 C3 112.21(9) . 2_655 ?
C2 C3 H3 108.5 . . ?
C3 C3 H3 108.5 2_655 . ?
C4 C3 C2 107.08(8) . . ?
C4 C3 C3 112.01(9) . 2_655 ?
C4 C3 H3 108.5 . . ?
C5 C4 C3 123.40(9) . . ?
C9 C4 C3 117.20(9) . . ?
C9 C4 C5 119.40(9) . . ?
C4 C5 C6 119.05(10) . . ?
C4 C5 C20 121.42(9) . . ?
C6 C5 C20 119.51(9) . . ?
C5 C6 H6 119.6 . . ?
C7 C6 C5 120.84(10) . . ?
C7 C6 H6 119.6 . . ?
C6 C7 H7 120.0 . . ?
C6 C7 C8 119.92(10) . . ?
C8 C7 H7 120.0 . . ?
C7 C8 H8 120.1 . . ?
C9 C8 C7 119.82(10) . . ?
C9 C8 H8 120.1 . . ?
C4 C9 C10 117.32(9) . . ?
C8 C9 C4 120.94(10) . . ?
C8 C9 C10 121.74(9) . . ?
C9 C10 C10 112.02(10) . 2_655 ?
C9 C10 H10 108.3 . . ?
C10 C10 H10 108.3 2_655 . ?
C11 C10 C9 107.63(8) . . ?
C11 C10 C10 112.10(9) . 2_655 ?
C11 C10 H10 108.3 . . ?
C2 C11 C10 117.15(9) . . ?
C12 C11 C2 120.69(10) . . ?
C12 C11 C10 122.14(10) . . ?
C11 C12 H12 120.0 . . ?
C11 C12 C13 120.09(10) . . ?
C13 C12 H12 120.0 . . ?
C12 C13 H13 120.1 . . ?
C14 C13 C12 119.90(10) . . ?
C14 C13 H13 120.1 . . ?
C1 C14 H14 119.7 . . ?
C13 C14 C1 120.63(10) . . ?
C13 C14 H14 119.7 . . ?
C16 C15 C1 177.55(12) . . ?
C15 C16 C17 178.28(12) . . ?
O1 C17 C16 109.96(9) . . ?
O1 C17 C18 107.78(9) . . ?
O1 C17 C19 108.76(9) . . ?
C16 C17 C18 109.85(9) . . ?
C16 C17 C19 109.93(9) . . ?
C19 C17 C18 110.51(10) . . ?
C17 C18 H18A 109.5 . . ?
C17 C18 H18B 109.5 . . ?
C17 C18 H18C 109.5 . . ?
H18A C18 H18B 109.5 . . ?
H18A C18 H18C 109.5 . . ?
H18B C18 H18C 109.5 . . ?
C17 C19 H19A 109.5 . . ?
C17 C19 H19B 109.5 . . ?
C17 C19 H19C 109.5 . . ?
H19A C19 H19B 109.5 . . ?
H19A C19 H19C 109.5 . . ?
H19B C19 H19C 109.5 . . ?
C21 C20 C5 177.94(12) . . ?
C20 C21 C22 178.72(11) . . ?
O2 C22 C21 109.84(9) . . ?
O2 C22 C23 107.13(9) . . ?
O2 C22 C24 109.59(9) . . ?
C21 C22 C23 110.56(10) . . ?
C21 C22 C24 110.01(9) . . ?
C23 C22 C24 109.66(10) . . ?
C22 C23 H23A 109.5 . . ?
C22 C23 H23B 109.5 . . ?
C22 C23 H23C 109.5 . . ?
H23A C23 H23B 109.5 . . ?
H23A C23 H23C 109.5 . . ?
H23B C23 H23C 109.5 . . ?
C22 C24 H24A 109.5 . . ?
C22 C24 H24B 109.5 . . ?
C22 C24 H24C 109.5 . . ?
H24A C24 H24B 109.5 . . ?
H24A C24 H24C 109.5 . . ?
H24B C24 H24C 109.5 . . ?
C26 C25 H25 119.9 2 . ?
C26 C25 H25 119.9 . . ?
C26 C25 C26 120.1(4) . 2 ?
C25 C26 H26 119.0 . . ?
C27 C26 C25 121.9(2) . . ?
C27 C26 H26 119.0 . . ?
C26 C27 H27 120.8 . . ?
C26 C27 C28 118.3(2) . . ?
C28 C27 H27 120.8 . . ?
C27 C28 C27 119.4(3) . 2 ?
C27 C28 H28 120.3 2 . ?
C27 C28 H28 120.3 . . ?

loop_
_geom_bond_atom_site_label_1
_geom_bond_atom_site_label_2
_geom_bond_distance
_geom_bond_site_symmetry_2
_geom_bond_publ_flag
O1 H1 0.74(2) . ?
O1 C17 1.4413(13) . ?
O2 H2 0.81(2) . ?
O2 C22 1.4425(13) . ?
C1 C2 1.4052(14) . ?
C1 C14 1.4085(15) . ?
C1 C15 1.4373(15) . ?
C2 C3 1.5173(14) . ?
C2 C11 1.4019(14) . ?
C3 C3 1.614(2) 2_655 ?
C3 H3 0.9800 . ?
C3 C4 1.5172(14) . ?
C4 C5 1.4040(14) . ?
C4 C9 1.3989(14) . ?
C5 C6 1.4087(15) . ?
C5 C20 1.4389(15) . ?
C6 H6 0.9300 . ?
C6 C7 1.3837(16) . ?
C7 H7 0.9300 . ?
C7 C8 1.3947(15) . ?
C8 H8 0.9300 . ?
C8 C9 1.3873(14) . ?
C9 C10 1.5138(14) . ?
C10 C10 1.600(2) 2_655 ?
C10 H10 0.9800 . ?
C10 C11 1.5122(14) . ?
C11 C12 1.3905(14) . ?
C12 H12 0.9300 . ?
C12 C13 1.3947(16) . ?
C13 H13 0.9300 . ?
C13 C14 1.3855(16) . ?
C14 H14 0.9300 . ?
C15 C16 1.2018(16) . ?
C16 C17 1.4791(15) . ?
C17 C18 1.5285(15) . ?
C17 C19 1.5252(16) . ?
C18 H18A 0.9600 . ?
C18 H18B 0.9600 . ?
C18 H18C 0.9600 . ?
C19 H19A 0.9600 . ?
C19 H19B 0.9600 . ?
C19 H19C 0.9600 . ?
C20 C21 1.2012(16) . ?
C21 C22 1.4820(15) . ?
C22 C23 1.5259(16) . ?
C22 C24 1.5278(15) . ?
C23 H23A 0.9600 . ?
C23 H23B 0.9600 . ?
C23 H23C 0.9600 . ?
C24 H24A 0.9600 . ?
C24 H24B 0.9600 . ?
C24 H24C 0.9600 . ?
C25 H25 0.9300 . ?
C25 C26 1.343(3) 2 ?
C25 C26 1.343(3) . ?
C26 H26 0.9300 . ?
C26 C27 1.336(4) . ?
C27 H27 0.9300 . ?
C27 C28 1.401(4) . ?
C28 H28 0.9300 . ?

loop_
_geom_torsion_atom_site_label_1
_geom_torsion_atom_site_label_2
_geom_torsion_atom_site_label_3
_geom_torsion_atom_site_label_4
_geom_torsion
_geom_torsion_site_symmetry_1
_geom_torsion_site_symmetry_2
_geom_torsion_site_symmetry_3
_geom_torsion_site_symmetry_4
_geom_torsion_publ_flag
C1 C2 C3 C3 104.21(10) . . . 2_655 ?
C1 C2 C3 C4 -132.49(10) . . . . ?
C1 C2 C11 C10 178.43(9) . . . . ?
C1 C2 C11 C12 -0.33(15) . . . . ?
C2 C1 C14 C13 -0.90(16) . . . . ?
C2 C3 C4 C5 132.64(10) . . . . ?
C2 C3 C4 C9 -46.43(12) . . . . ?
C2 C11 C12 C13 -0.25(17) . . . . ?
C3 C2 C11 C10 0.43(14) . . . . ?
C3 C2 C11 C12 -178.34(10) . . . . ?
C3 C3 C4 C5 -103.94(10) 2_655 . . . ?
C3 C3 C4 C9 76.99(10) 2_655 . . . ?
C3 C4 C5 C6 179.10(10) . . . . ?
C3 C4 C5 C20 -2.56(16) . . . . ?
C3 C4 C9 C8 -179.16(10) . . . . ?
C3 C4 C9 C10 1.46(14) . . . . ?
C4 C5 C6 C7 0.41(17) . . . . ?
C4 C9 C10 C10 -78.95(11) . . . 2_655 ?
C4 C9 C10 C11 44.71(12) . . . . ?
C5 C4 C9 C8 1.73(16) . . . . ?
C5 C4 C9 C10 -177.65(10) . . . . ?
C5 C6 C7 C8 1.20(18) . . . . ?
C6 C7 C8 C9 -1.34(18) . . . . ?
C7 C8 C9 C4 -0.13(17) . . . . ?
C7 C8 C9 C10 179.22(11) . . . . ?
C8 C9 C10 C10 101.67(10) . . . 2_655 ?
C8 C9 C10 C11 -134.67(11) . . . . ?
C9 C4 C5 C6 -1.85(16) . . . . ?
C9 C4 C5 C20 176.49(10) . . . . ?
C9 C10 C11 C2 -45.65(12) . . . . ?
C9 C10 C11 C12 133.09(11) . . . . ?
C10 C10 C11 C2 77.96(10) 2_655 . . . ?
C10 C10 C11 C12 -103.30(10) 2_655 . . . ?
C10 C11 C12 C13 -178.96(10) . . . . ?
C11 C2 C3 C3 -77.87(10) . . . 2_655 ?
C11 C2 C3 C4 45.42(12) . . . . ?
C11 C12 C13 C14 0.26(17) . . . . ?
C12 C13 C14 C1 0.32(17) . . . . ?
C14 C1 C2 C3 178.78(10) . . . . ?
C14 C1 C2 C11 0.90(15) . . . . ?
C15 C1 C2 C3 1.27(16) . . . . ?
C15 C1 C2 C11 -176.61(10) . . . . ?
C15 C1 C14 C13 176.64(11) . . . . ?
C20 C5 C6 C7 -177.97(11) . . . . ?
C25 C26 C27 C28 0.6(3) . . . . ?
C26 C25 C26 C27 -0.33(15) 2 . . . ?
C26 C27 C28 C27 -0.31(14) . . . 2 ?

loop_
_exptl_oxdiff_crystal_face_indexfrac_h
_exptl_oxdiff_crystal_face_indexfrac_k
_exptl_oxdiff_crystal_face_indexfrac_l
_exptl_oxdiff_crystal_face_x
_exptl_oxdiff_crystal_face_y
_exptl_oxdiff_crystal_face_z
-0.9984 -0.0007 -0.0011 0.0262 0.0583 -0.0055
0.9984 0.0007 0.0011 -0.0262 -0.0583 0.0055
0.0008 0.0007 -1.0001 -0.0148 0.0099 -0.0375
-0.0008 -0.0007 1.0001 0.0148 -0.0099 0.0375
0.0008 0.9998 0.0002 0.0519 -0.0260 -0.0273
-0.0008 -0.9998 -0.0002 -0.0519 0.0260 0.0273
-0.0023 1.9961 5.0009 0.1776 -0.1014 0.1330
2.9887 -3.0008 5.0032 -0.1605 -0.1465 0.2860
